data_7160482
loop_
_publ_author_name
'Migulin, Alexander V.'
'Milyutin, Constantine V.'
'Lichitsky, Boris V.'
'Korobkov, Stepan M.'
'Komogortsev, Andrey N.'

_publ_section_title
;
 Investigation of the photochemical behavior of allomaltol-containing
 2-aminothiazole derivatives.
;
_journal_issue 17
_journal_name_full 'Organic &amp; biomolecular chemistry'
_journal_page_first 4172
_journal_page_last 4185
_journal_paper_doi 10.1039/d5ob00264h
_journal_volume 23
_journal_year 2025
_chemical_formula_moiety 'C22 H20 Cl N3 O4 S'
_chemical_formula_sum 'C22 H20 Cl N3 O4 S'
_chemical_formula_weight 457.92
_space_group_crystal_system monoclinic
_space_group_IT_number 15
_space_group_name_Hall '-C 2yc'
_space_group_name_H-M_alt 'C 1 2/c 1'
_atom_sites_solution_hydrogens mixed
_atom_sites_solution_primary direct
_atom_sites_solution_secondary difmap
_audit_creation_date 2024-10-25
_audit_creation_method
;
Olex2 1.5
(compiled 2021.11.18 svn.ra9532c28 for OlexSys, GUI svn.r6429)
;
_audit_update_record
;
2024-11-29 deposited with the CCDC.	2025-03-24 downloaded from the CCDC.
;
_cell_angle_alpha 90
_cell_angle_beta 92.2370(10)
_cell_angle_gamma 90
_cell_formula_units_Z 8
_cell_length_a 33.1807(2)
_cell_length_b 10.98210(10)
_cell_length_c 13.83250(10)
_cell_measurement_reflns_used 42503
_cell_measurement_temperature 100.00(10)
_cell_measurement_theta_max 79.9920
_cell_measurement_theta_min 2.6620
_cell_volume 5036.64(7)
_computing_cell_refinement 'CrysAlisPro 1.171.43.136a (Rigaku OD, 2024)'
_computing_data_collection 'CrysAlisPro system (CCD 43.136a 64-bit (release 23-08-2024))'
_computing_data_reduction 'CrysAlisPro 1.171.43.136a (Rigaku OD, 2024)'
_computing_molecular_graphics 'Olex2 1.5 (Dolomanov et al., 2009)'
_computing_publication_material 'Olex2 1.5 (Dolomanov et al., 2009)'
_computing_structure_refinement 'XL  (Sheldrick, 2008)'
_computing_structure_solution 'SHELXT 2014/5 (Sheldrick, 2014)'
_diffrn_ambient_environment N~2~
_diffrn_ambient_temperature 100.00(10)
_diffrn_detector 'Hybrid Pixel Array Detector'
_diffrn_detector_area_resol_mean 10.0000
_diffrn_detector_type HyPix
_diffrn_measured_fraction_theta_full 0.998
_diffrn_measured_fraction_theta_max 0.994
_diffrn_measurement_details
;
List of Runs (angles in degrees, time in seconds):

  # Type    Start    End  Width  t~exp~   \w     \q     \k     \f   Frames
#--------------------------------------------------------------------------
  1  \w    -32.00  80.00   0.40    0.30    --    0.00  48.00 173.00  280
  2  \w    -32.00  80.00   0.40    0.30    --    0.00  48.00 173.00  280
  3  \w    -54.00  18.00   0.40    3.00    --  -61.62  48.00 173.00  180
  4  \w     30.00 140.00   0.40    3.00    --   61.62  48.00 173.00  275
  5  \w    -18.00  54.00   0.40    3.00    --   61.62 -48.00  24.00  180
  6  \w    -54.00 -22.00   0.40    6.00    -- -101.75  48.00 173.00   80
  7  \w   -177.00 -71.00   0.40    6.00    -- -101.75 -48.00  24.00  265
  8  \w     91.00 177.00   0.40    6.00    --  123.25  48.00 173.00  215
  9  \w     91.00 177.00   0.40    6.00    --  123.25  48.00 173.00  215
 10  \w     -1.00  45.00   0.40    0.30    --    0.00 -99.00  30.00  115
 11  \w    -79.00  31.00   0.40    0.30    --    0.00 -48.00  24.00  275
 12  \w   -143.00 -87.00   0.40    3.00    --  -61.62 -99.00 150.00  140
 13  \w   -141.00 -31.00   0.40    3.00    --  -61.62 -48.00  24.00  275
 14  \w   -143.00 -87.00   0.40    3.00    --  -61.62 -99.00-180.00  140
 15  \w     33.00 137.00   0.40    3.00    --   61.62  57.00 -60.00  260
 16  \w     25.00 137.00   0.40    3.00    --   61.62  77.00-120.00  280
 17  \w     33.00 137.00   0.40    3.00    --   61.62  57.00-120.00  260
 18  \w     25.00 137.00   0.40    3.00    --   61.62  77.00-120.00  280
 19  \w   -177.00 -69.00   0.40    6.00    -- -101.75 -71.00-108.10  270
 20  \w   -177.00 -65.00   0.40    6.00    -- -101.75 -77.00 -60.00  280
 21  \w   -177.00 -71.00   0.40    6.00    -- -101.75 -51.00 -58.65  265
 22  \w   -177.00 -65.00   0.40    6.00    -- -101.75 -77.00 -90.00  280
 23  \w   -177.00 -67.00   0.40    6.00    -- -101.75 -73.00 -73.65  275
 24  \w   -177.00 -71.00   0.40    6.00    -- -101.75 -60.00-139.17  265
 25  \w   -177.00 -69.00   0.40    6.00    -- -101.75 -71.00-108.10  270
 26  \w    -71.00 -27.00   0.40    6.00    -- -101.75  61.00 -60.00  110
 27  \w    -51.00 -21.00   0.40    6.00    -- -101.75  45.00   0.00   75
 28  \w    -51.00 -21.00   0.40    6.00    -- -101.75  45.00 -60.00   75
 29  \w   -177.00 -65.00   0.40    6.00    -- -101.75 -77.00 -90.00  280
 30  \w    -51.00 -21.00   0.40    6.00    -- -101.75  45.00 150.00   75
 31  \w   -177.00 -69.00   0.40    6.00    -- -101.75 -68.00 -96.56  270
 32  \w   -177.00 -71.00   0.40    6.00    -- -101.75 -51.00 -58.65  265
 33  \w     91.00 177.00   0.40    6.00    --  123.25  45.00 -60.00  215
 34  \w     87.00 177.00   0.40    6.00    --  123.25  77.00 -30.00  225
 35  \w     91.00 177.00   0.40    6.00    --  123.25  45.00 -60.00  215
 36  \w     79.00 177.00   0.40    6.00    --  123.25  30.00-120.00  245
 37  \w     63.00 145.00   0.40    6.00    --  123.25 178.00  90.00  205
 38  \w     87.00 177.00   0.40    6.00    --  123.25  77.00 -90.00  225
 39  \w     87.00 177.00   0.40    6.00    --  123.25  77.00 -90.00  225
 40  \w    151.00 176.20   0.40    6.00    --  123.25 111.00  60.00   63
 41  \w    152.80 178.00   0.40    6.00    --  123.25   0.00  30.00   63
 42  \w    111.00 147.00   0.40    6.00    --  123.25 111.00  60.00   90
 43  \w     36.00  70.00   0.40    6.00    --  123.25   0.00  30.00   85
 44  \w     94.00 146.00   0.40    6.00    --  123.25  61.00 -30.00  130
 45  \w    135.00 163.00   0.40    6.00    --  123.25  77.00  60.00   70
 46  \w     99.00 174.20   0.40    6.00    --  123.25  61.00-120.00  188
 47  \w     73.00  99.00   0.40    6.00    --  123.25 -77.00 -30.00   65
 48  \w     41.00  92.20   0.40    6.00    --  123.25 -95.00 120.00  128
 49  \w    108.00 133.20   0.40    6.00    --  123.25  45.00 -30.00   63
 50  \w     62.00 111.20   0.40    6.00    --  123.25-178.00 -90.00  123
 51  \w    124.00 161.20   0.40    6.00    --  123.25 -81.00  98.31   93
 52  \w    117.00 161.00   0.40    6.00    --  123.25 -80.00 -24.05  110
 53  \w     96.00 173.20   0.40    6.00    --  123.25  61.00 -90.00  193
 54  \w    105.00 131.00   0.40    6.00    --  123.25  30.00 -60.00   65
 55  \w     87.00 113.00   0.40    6.00    --  123.25  77.00  60.00   65
 56  \w    106.00 151.20   0.40    6.00    --  123.25  45.00-120.00  113
 57  \w     93.00 126.20   0.40    6.00    --  123.25  61.00  60.00   83
 58  \w    137.00 165.00   0.40    6.00    --  123.25  45.00  30.00   70
 59  \w     89.00 116.20   0.40    6.00    --  123.25   0.00  30.00   68
 60  \w    105.00 131.00   0.40    6.00    --  123.25  45.00  30.00   65
 61  \w     71.00 101.00   0.40    6.00    --  123.25 178.00   0.00   75
 62  \w    102.00 136.00   0.40    6.00    --  123.25  61.00  30.00   85
 63  \w    100.00 126.00   0.40    6.00    --  123.25 178.00 -60.00   65
 64  \w     45.00  92.20   0.40    6.00    --  123.25 -80.00  84.53  118
 65  \w    107.00 153.00   0.40    6.00    --  123.25 -80.00  84.53  115
 66  \w     87.00 177.00   0.40    6.00    --  123.25  77.00 -60.00  225
 67  \w     45.00  70.20   0.40    6.00    --  123.25-111.00 -30.00   63
 68  \w    133.00 169.00   0.40    6.00    --  123.25 111.00-120.00   90
 69  \w    117.00 152.20   0.40    6.00    --  123.25 111.00 -90.00   88
 70  \w     64.00  97.20   0.40    6.00    --  123.25 178.00  60.00   83
 71  \w    118.00 159.20   0.40    6.00    --  123.25  61.00-150.00  103
 72  \w     87.00 112.20   0.40    6.00    --  123.25  77.00-120.00   63
 73  \w     60.00  86.00   0.40    6.00    --  123.25 -77.00 -90.00   65
 74  \w    125.00 156.20   0.40    6.00    --  123.25 -81.00  42.01   78
 75  \w    125.00 151.00   0.40    6.00    --  123.25 111.00  30.00   65
 76  \w     45.00  76.20   0.40    6.00    --  123.25 -81.00  42.01   78
 77  \w    111.80 161.00   0.40    6.00    --  123.25 -80.00 127.57  123
 78  \w    128.00 175.20   0.40    6.00    --  123.25  77.00-150.00  118
 79  \w     49.00  84.20   0.40    6.00    --  123.25-111.00 -60.00   88
 80  \w     63.00  89.00   0.40    6.00    --  123.25 -80.00 127.57   65
 81  \w     71.00  97.00   0.40    6.00    --  123.25-111.00 -30.00   65
 82  \w     42.00 104.00   0.40    6.00    --  123.25 -95.00 -30.00  155
 83  \w     41.00 105.00   0.40    6.00    --  123.25 -95.00  30.00  160
 84  \w     47.00  73.00   0.40    6.00    --  123.25 -95.00 150.00   65
 85  \w    104.00 147.20   0.40    6.00    --  123.25 111.00-180.00  108
 86  \w     93.00 142.20   0.40    6.00    --  123.25 178.00 150.00  123
 87  \w     96.00 126.00   0.40    6.00    --  123.25  61.00 -60.00   75
 88  \w    107.00 151.00   0.40    6.00    --  123.25-178.00-120.00  110
 89  \w     92.00 117.20   0.40    6.00    --  123.25  77.00-150.00   63
 90  \w    143.00 177.00   0.40    6.00    --  123.25  45.00  90.00   85
 91  \w     66.00  98.00   0.40    6.00    --  123.25  24.00 -45.12   80
 92  \w     49.00  94.20   0.40    6.00    --  123.25-111.00  30.00  113
 93  \w     71.80 105.00   0.40    6.00    --  123.25 -95.00  90.00   83
 94  \w     71.00  97.00   0.40    6.00    --  123.25  -2.00  19.80   65
 95  \w    152.00 177.20   0.40    6.00    --  123.25  30.00-120.00   63
;
_diffrn_measurement_device 'four-circle diffractometer'
_diffrn_measurement_device_type 'XtaLAB Synergy, Dualflex, HyPix'
_diffrn_measurement_method '\w scans'
_diffrn_orient_matrix_type 'CrysAlisPro convention (1999,Acta A55,543-557)'
_diffrn_orient_matrix_UB_11 0.0062394000
_diffrn_orient_matrix_UB_12 -0.0129304000
_diffrn_orient_matrix_UB_13 -0.1092831000
_diffrn_orient_matrix_UB_21 0.0377027000
_diffrn_orient_matrix_UB_22 0.0815651000
_diffrn_orient_matrix_UB_23 0.0097749000
_diffrn_orient_matrix_UB_31 0.0264492000
_diffrn_orient_matrix_UB_32 -0.1133583000
_diffrn_orient_matrix_UB_33 0.0196190000
_diffrn_radiation_monochromator mirror
_diffrn_radiation_probe x-ray
_diffrn_radiation_type 'Cu K\a'
_diffrn_radiation_wavelength 1.54184
_diffrn_reflns_av_R_equivalents 0.0324
_diffrn_reflns_av_unetI/netI 0.0135
_diffrn_reflns_Laue_measured_fraction_full 0.998
_diffrn_reflns_Laue_measured_fraction_max 0.994
_diffrn_reflns_limit_h_max 42
_diffrn_reflns_limit_h_min -41
_diffrn_reflns_limit_k_max 13
_diffrn_reflns_limit_k_min -13
_diffrn_reflns_limit_l_max 17
_diffrn_reflns_limit_l_min -17
_diffrn_reflns_number 64615
_diffrn_reflns_point_group_measured_fraction_full 0.998
_diffrn_reflns_point_group_measured_fraction_max 0.994
_diffrn_reflns_theta_full 67.684
_diffrn_reflns_theta_max 80.310
_diffrn_reflns_theta_min 2.665
_diffrn_source 'micro-focus sealed X-ray tube'
_diffrn_source_type 'PhotonJet (Cu) X-ray Source'
_exptl_absorpt_coefficient_mu 2.372
_exptl_absorpt_correction_T_max 1.000
_exptl_absorpt_correction_T_min 0.520
_exptl_absorpt_correction_type gaussian
_exptl_absorpt_process_details
;
CrysAlisPro 1.171.43.136a (Rigaku Oxford Diffraction, 2024)
Numerical absorption correction based on gaussian integration over
a multifaceted crystal model
Empirical absorption correction using spherical harmonics,
implemented in SCALE3 ABSPACK scaling algorithm.
;
_exptl_crystal_colour colourless
_exptl_crystal_density_diffrn 1.208
_exptl_crystal_density_method 'not measured'
_exptl_crystal_description block
_exptl_crystal_F_000 1904
_exptl_crystal_size_max 0.23
_exptl_crystal_size_mid 0.18
_exptl_crystal_size_min 0.14
_refine_diff_density_max 0.394
_refine_diff_density_min -0.338
_refine_diff_density_rms 0.056
_refine_ls_extinction_method none
_refine_ls_goodness_of_fit_ref 1.048
_refine_ls_hydrogen_treatment mixed
_refine_ls_matrix_type full
_refine_ls_number_parameters 294
_refine_ls_number_reflns 5469
_refine_ls_number_restraints 1
_refine_ls_restrained_S_all 1.048
_refine_ls_R_factor_all 0.0428
_refine_ls_R_factor_gt 0.0419
_refine_ls_shift/su_max 0.001
_refine_ls_shift/su_mean 0.000
_refine_ls_structure_factor_coef Fsqd
_refine_ls_weighting_details 'w=1/[\s^2^(Fo^2^)+(0.0448P)^2^+9.6079P] where P=(Fo^2^+2Fc^2^)/3'
_refine_ls_weighting_scheme calc
_refine_ls_wR_factor_gt 0.1087
_refine_ls_wR_factor_ref 0.1092
_reflns_Friedel_coverage 0.000
_reflns_number_gt 5313
_reflns_number_total 5469
_reflns_threshold_expression 'I > 2\s(I)'
_cod_data_source_file d5ob00264h2.cif
_cod_data_source_block am-117
_cod_depositor_comments 'Adding full bibliography for 7160480--7160482.cif.'
_cod_database_code 7160482
_shelx_shelxl_version_number 2018/3
_chemical_oxdiff_formula C22H16ClN4OSI
_chemical_oxdiff_usercomment AM-117
_shelx_space_group_comment
;
The symmetry employed for this shelxl refinement is uniquely defined
by the following loop, which should always be used as a source of
symmetry information in preference to the above space-group names.
They are only intended as comments.
;
_shelx_estimated_absorpt_t_max 0.732
_shelx_estimated_absorpt_t_min 0.611
_olex2_refinement_description
;
1. Fixed Uiso
 At 1.2 times of:
  All C(H) groups
 At 1.5 times of:
  All C(H,H,H) groups
2. Restrained distances
 C15-C16A \\sim C15-C16B
 with sigma of 0.003
3. Uiso/Uaniso restraints and constraints
Uanis(C16A) = Uanis(C16B)
4. Others
 Sof(C16B)=Sof(H16D)=Sof(H16E)=Sof(H16F)=1-FVAR(1)
 Sof(C16A)=Sof(H16A)=Sof(H16B)=Sof(H16C)=FVAR(1)
5.a Aromatic/amide H refined with riding coordinates:
 C4(H4), C5(H5), C7(H7), C11(H11)
5.b Idealised Me refined as rotating group:
 C16A(H16A,H16B,H16C), C16B(H16D,H16E,H16F), C19(H19A,H19B,H19C), C20(H20A,
 H20B,H20C), C21(H21A,H21B,H21C), C22(H22A,H22B,H22C)
;
_smtbx_masks_void_probe_radius 1.2
_smtbx_masks_void_truncation_radius 1.2
_olex2_submission_special_instructions 'No special instructions were received'
_oxdiff_exptl_absorpt_empirical_details
;
Empirical correction (ABSPACK) includes:
- Absorption correction using spherical harmonics
- Frame scaling
;
_oxdiff_exptl_absorpt_empirical_full_max 1.752
_oxdiff_exptl_absorpt_empirical_full_min 0.788

loop_
_space_group_symop_operation_xyz
'x, y, z'
'-x, y, -z+1/2'
'x+1/2, y+1/2, z'
'-x+1/2, y+1/2, -z+1/2'
'-x, -y, -z'
'x, -y, z-1/2'
'-x+1/2, -y+1/2, -z'
'x+1/2, -y+1/2, z-1/2'

loop_
_atom_site_label
_atom_site_type_symbol
_atom_site_fract_x
_atom_site_fract_y
_atom_site_fract_z
_atom_site_U_iso_or_equiv
_atom_site_adp_type
_atom_site_occupancy
_atom_site_site_symmetry_order
_atom_site_calc_flag
_atom_site_refinement_flags_posn
_atom_site_refinement_flags_adp
_atom_site_refinement_flags_occupancy
_atom_site_disorder_assembly
_atom_site_disorder_group
Cl1 Cl 0.50197(2) 0.79475(4) 0.61962(3) 0.03608(11) Uani 1 1 d . . . . .
S1 S 0.43957(2) 0.05478(4) 0.60636(3) 0.02759(10) Uani 1 1 d . . . . .
O1 O 0.52858(3) 0.10570(12) 0.63700(9) 0.0286(3) Uani 1 1 d . . . . .
O2 O 0.58513(4) 0.43428(13) 0.66208(11) 0.0375(3) Uani 1 1 d . . . . .
O3 O 0.32425(4) 0.17873(17) 0.73352(13) 0.0509(4) Uani 1 1 d . . . . .
O4 O 0.38352(4) -0.10450(13) 0.58868(11) 0.0399(3) Uani 1 1 d . . . . .
N1 N 0.39832(4) 0.25731(14) 0.58987(11) 0.0282(3) Uani 1 1 d . . . . .
N2 N 0.35748(4) 0.08275(15) 0.57566(12) 0.0319(3) Uani 1 1 d . . . . .
N3 N 0.32438(4) 0.16124(16) 0.56986(14) 0.0370(4) Uani 1 1 d . . . . .
C1 C 0.39522(5) 0.13910(17) 0.59044(13) 0.0283(3) Uani 1 1 d . . . . .
C2 C 0.43863(5) 0.28918(17) 0.60447(12) 0.0264(3) Uani 1 1 d . . . . .
C3 C 0.45325(5) 0.41153(17) 0.60863(12) 0.0267(3) Uani 1 1 d . . . . .
C4 C 0.42721(5) 0.51231(18) 0.59738(13) 0.0307(4) Uani 1 1 d . . . . .
H4 H 0.399077 0.498860 0.587362 0.037 Uiso 1 1 calc R U . . .
C5 C 0.44156(6) 0.62919(18) 0.60057(13) 0.0319(4) Uani 1 1 d . . . . .
H5 H 0.423837 0.696664 0.592401 0.038 Uiso 1 1 calc R U . . .
C6 C 0.48306(6) 0.64634(17) 0.61621(13) 0.0304(4) Uani 1 1 d . . . . .
C7 C 0.50974(5) 0.55160(17) 0.62802(12) 0.0287(4) Uani 1 1 d . . . . .
H7 H 0.537719 0.567504 0.638450 0.034 Uiso 1 1 calc R U . . .
C8 C 0.49554(5) 0.43022(16) 0.62462(12) 0.0261(3) Uani 1 1 d . . . . .
C9 C 0.52273(5) 0.32680(17) 0.63538(12) 0.0262(3) Uani 1 1 d . . . . .
C10 C 0.56680(5) 0.33657(17) 0.65308(13) 0.0293(4) Uani 1 1 d . . . . .
C11 C 0.58805(5) 0.22203(18) 0.65984(13) 0.0318(4) Uani 1 1 d . . . . .
H11 H 0.616508 0.223505 0.670354 0.038 Uiso 1 1 calc R U . . .
C12 C 0.56969(5) 0.11414(18) 0.65204(13) 0.0298(4) Uani 1 1 d . . . . .
C13 C 0.50675(5) 0.21091(16) 0.62960(12) 0.0264(3) Uani 1 1 d . . . . .
C14 C 0.46482(5) 0.19241(16) 0.61490(12) 0.0268(3) Uani 1 1 d . . . . .
C15 C 0.31298(6) 0.2145(2) 0.6541(2) 0.0472(5) Uani 1 1 d D . . . .
C16A C 0.27987(19) 0.3043(6) 0.6222(6) 0.0543(12) Uani 0.514(9) 1 d D . P A 1
H16A H 0.278566 0.310000 0.551425 0.081 Uiso 0.514(9) 1 calc R U P A 1
H16B H 0.285952 0.384622 0.649900 0.081 Uiso 0.514(9) 1 calc R U P A 1
H16C H 0.253879 0.275757 0.644740 0.081 Uiso 0.514(9) 1 calc R U P A 1
C16B C 0.2883(2) 0.3319(5) 0.6537(7) 0.0543(12) Uani 0.486(9) 1 d D . P A 2
H16D H 0.259682 0.312116 0.659846 0.081 Uiso 0.486(9) 1 calc R U P A 2
H16E H 0.291857 0.375638 0.592900 0.081 Uiso 0.486(9) 1 calc R U P A 2
H16F H 0.297420 0.383321 0.708182 0.081 Uiso 0.486(9) 1 calc R U P A 2
C17 C 0.35331(5) -0.04363(18) 0.57334(14) 0.0340(4) Uani 1 1 d . . . . .
C18 C 0.31216(6) -0.1024(2) 0.54917(16) 0.0388(4) Uani 1 1 d . . . . .
C19 C 0.31988(7) -0.2397(2) 0.53931(19) 0.0490(5) Uani 1 1 d . . . . .
H19A H 0.338760 -0.253823 0.487742 0.073 Uiso 1 1 calc R U . . .
H19B H 0.294366 -0.281426 0.523358 0.073 Uiso 1 1 calc R U . . .
H19C H 0.331421 -0.271462 0.600542 0.073 Uiso 1 1 calc R U . . .
C20 C 0.28334(7) -0.0816(2) 0.63157(19) 0.0524(6) Uani 1 1 d . . . . .
H20A H 0.297147 -0.101221 0.693534 0.079 Uiso 1 1 calc R U . . .
H20B H 0.259628 -0.134096 0.622079 0.079 Uiso 1 1 calc R U . . .
H20C H 0.274810 0.003837 0.631768 0.079 Uiso 1 1 calc R U . . .
C21 C 0.29400(7) -0.0559(2) 0.45217(18) 0.0503(6) Uani 1 1 d . . . . .
H21A H 0.288236 0.031301 0.457231 0.075 Uiso 1 1 calc R U . . .
H21B H 0.268944 -0.100055 0.436163 0.075 Uiso 1 1 calc R U . . .
H21C H 0.313229 -0.069416 0.401242 0.075 Uiso 1 1 calc R U . . .
C22 C 0.58893(5) -0.00770(19) 0.65807(15) 0.0349(4) Uani 1 1 d . . . . .
H22A H 0.575354 -0.057519 0.705756 0.052 Uiso 1 1 calc R U . . .
H22B H 0.617459 0.001326 0.677807 0.052 Uiso 1 1 calc R U . . .
H22C H 0.586680 -0.047401 0.594640 0.052 Uiso 1 1 calc R U . . .
H3 H 0.3210(9) 0.202(3) 0.506(2) 0.069(9) Uiso 1 1 d . . . . .

loop_
_atom_site_aniso_label
_atom_site_aniso_U_11
_atom_site_aniso_U_22
_atom_site_aniso_U_33
_atom_site_aniso_U_23
_atom_site_aniso_U_13
_atom_site_aniso_U_12
Cl1 0.0394(2) 0.0299(2) 0.0390(2) -0.00046(17) 0.00130(18) -0.00542(17)
S1 0.01882(18) 0.0294(2) 0.0343(2) 0.00016(16) -0.00170(15) -0.00098(15)
O1 0.0189(5) 0.0326(7) 0.0342(6) -0.0011(5) -0.0011(5) 0.0005(5)
O2 0.0249(6) 0.0387(7) 0.0485(8) 0.0027(6) -0.0031(6) -0.0074(5)
O3 0.0290(7) 0.0656(11) 0.0583(10) -0.0069(8) 0.0044(7) -0.0052(7)
O4 0.0280(7) 0.0339(7) 0.0573(9) 0.0019(6) -0.0056(6) -0.0021(5)
N1 0.0194(6) 0.0324(8) 0.0327(7) 0.0016(6) -0.0012(5) -0.0002(6)
N2 0.0171(6) 0.0331(8) 0.0453(9) 0.0049(7) -0.0027(6) -0.0020(6)
N3 0.0178(7) 0.0388(9) 0.0541(10) 0.0094(8) -0.0033(7) 0.0003(6)
C1 0.0186(7) 0.0341(9) 0.0319(8) 0.0018(7) -0.0009(6) -0.0016(7)
C2 0.0201(7) 0.0335(9) 0.0256(8) 0.0005(7) -0.0003(6) -0.0013(6)
C3 0.0230(8) 0.0318(9) 0.0253(8) 0.0002(7) 0.0017(6) -0.0013(7)
C4 0.0242(8) 0.0358(10) 0.0320(9) 0.0005(7) -0.0004(7) -0.0004(7)
C5 0.0308(9) 0.0320(9) 0.0329(9) 0.0011(7) 0.0017(7) 0.0030(7)
C6 0.0346(9) 0.0304(9) 0.0263(8) 0.0003(7) 0.0010(7) -0.0036(7)
C7 0.0259(8) 0.0335(9) 0.0266(8) -0.0001(7) 0.0006(6) -0.0038(7)
C8 0.0227(8) 0.0313(9) 0.0244(8) 0.0010(6) 0.0008(6) -0.0023(6)
C9 0.0213(8) 0.0329(9) 0.0244(8) 0.0001(6) 0.0005(6) -0.0019(6)
C10 0.0219(8) 0.0384(10) 0.0277(8) 0.0008(7) 0.0003(6) -0.0039(7)
C11 0.0187(8) 0.0436(11) 0.0330(9) 0.0010(8) 0.0000(6) -0.0015(7)
C12 0.0188(7) 0.0414(10) 0.0291(8) -0.0006(7) 0.0004(6) 0.0019(7)
C13 0.0213(8) 0.0323(9) 0.0255(8) 0.0002(6) 0.0000(6) 0.0012(6)
C14 0.0210(8) 0.0313(9) 0.0280(8) -0.0012(7) 0.0011(6) -0.0019(6)
C15 0.0244(9) 0.0453(12) 0.0724(16) 0.0012(11) 0.0092(10) -0.0006(8)
C16A 0.040(3) 0.049(3) 0.074(4) -0.020(2) 0.001(2) 0.011(2)
C16B 0.040(3) 0.049(3) 0.074(4) -0.020(2) 0.001(2) 0.011(2)
C17 0.0254(9) 0.0366(10) 0.0398(10) 0.0029(8) -0.0015(7) -0.0055(7)
C18 0.0264(9) 0.0430(11) 0.0466(11) 0.0042(9) -0.0038(8) -0.0108(8)
C19 0.0395(11) 0.0445(12) 0.0622(14) 0.0028(11) -0.0056(10) -0.0160(10)
C20 0.0353(11) 0.0600(15) 0.0625(15) -0.0004(12) 0.0084(10) -0.0189(10)
C21 0.0359(11) 0.0567(14) 0.0570(14) 0.0077(11) -0.0147(10) -0.0133(10)
C22 0.0237(8) 0.0406(10) 0.0402(10) -0.0042(8) -0.0013(7) 0.0043(7)

loop_
_atom_type_symbol
_atom_type_description
_atom_type_scat_dispersion_real
_atom_type_scat_dispersion_imag
_atom_type_scat_source
C C 0.0181 0.0091 'International Tables Vol C Tables 4.2.6.8 and 6.1.1.4'
H H 0.0000 0.0000 'International Tables Vol C Tables 4.2.6.8 and 6.1.1.4'
Cl Cl 0.3639 0.7018 'International Tables Vol C Tables 4.2.6.8 and 6.1.1.4'
N N 0.0311 0.0180 'International Tables Vol C Tables 4.2.6.8 and 6.1.1.4'
O O 0.0492 0.0322 'International Tables Vol C Tables 4.2.6.8 and 6.1.1.4'
S S 0.3331 0.5567 'International Tables Vol C Tables 4.2.6.8 and 6.1.1.4'

loop_
_exptl_crystal_face_index_h
_exptl_crystal_face_index_k
_exptl_crystal_face_index_l
_exptl_crystal_face_perp_dist
-21 1 0 0.1115
21 -2 0 0.0404
3 7 -2 0.1198
-16 0 -6 0.0785
0 -7 -3 0.0968
16 -3 4 0.0637
16 1 6 0.0807
0 7 3 0.0726
-5 -1 -8 0.1003
-7 6 4 0.0701
4 2 8 0.0818
10 -2 -8 0.0823
1 2 -9 0.1090
8 -5 5 0.0714
-8 1 8 0.0731
19 0 -5 0.0452
-18 -1 5 0.0820

loop_
_geom_angle_atom_site_label_1
_geom_angle_atom_site_label_2
_geom_angle_atom_site_label_3
_geom_angle
_geom_angle_site_symmetry_1
_geom_angle_site_symmetry_3
_geom_angle_publ_flag
C14 S1 C1 87.06(8) . . ?
C13 O1 C12 118.32(14) . . ?
C1 N1 C2 109.02(15) . . ?
N3 N2 C1 115.55(15) . . ?
C17 N2 N3 122.40(15) . . ?
C17 N2 C1 121.92(15) . . ?
N2 N3 H3 113.0(18) . . ?
C15 N3 N2 117.20(17) . . ?
C15 N3 H3 122.5(18) . . ?
N1 C1 S1 117.60(13) . . ?
N1 C1 N2 120.56(16) . . ?
N2 C1 S1 121.81(14) . . ?
N1 C2 C3 124.47(16) . . ?
C14 C2 N1 114.88(16) . . ?
C14 C2 C3 120.64(15) . . ?
C4 C3 C2 121.90(16) . . ?
C4 C3 C8 119.95(16) . . ?
C8 C3 C2 118.15(16) . . ?
C3 C4 H4 119.3 . . ?
C5 C4 C3 121.46(17) . . ?
C5 C4 H4 119.3 . . ?
C4 C5 H5 121.0 . . ?
C4 C5 C6 118.05(17) . . ?
C6 C5 H5 121.0 . . ?
C5 C6 Cl1 118.71(15) . . ?
C7 C6 Cl1 118.37(14) . . ?
C7 C6 C5 122.91(17) . . ?
C6 C7 H7 120.1 . . ?
C6 C7 C8 119.89(16) . . ?
C8 C7 H7 120.1 . . ?
C3 C8 C9 120.39(16) . . ?
C7 C8 C3 117.73(16) . . ?
C7 C8 C9 121.87(15) . . ?
C8 C9 C10 124.49(16) . . ?
C13 C9 C8 118.62(15) . . ?
C13 C9 C10 116.88(16) . . ?
O2 C10 C9 124.01(17) . . ?
O2 C10 C11 120.81(16) . . ?
C11 C10 C9 115.18(16) . . ?
C10 C11 H11 118.4 . . ?
C12 C11 C10 123.24(16) . . ?
C12 C11 H11 118.4 . . ?
O1 C12 C22 111.71(16) . . ?
C11 C12 O1 121.27(17) . . ?
C11 C12 C22 127.02(16) . . ?
O1 C13 C9 125.09(15) . . ?
O1 C13 C14 113.93(15) . . ?
C9 C13 C14 120.98(16) . . ?
C2 C14 S1 111.43(13) . . ?
C2 C14 C13 121.20(16) . . ?
C13 C14 S1 127.36(14) . . ?
O3 C15 N3 123.2(2) . . ?
O3 C15 C16A 131.6(4) . . ?
O3 C15 C16B 115.0(4) . . ?
N3 C15 C16A 104.4(4) . . ?
N3 C15 C16B 121.5(4) . . ?
C15 C16A H16A 109.5 . . ?
C15 C16A H16B 109.5 . . ?
C15 C16A H16C 109.5 . . ?
H16A C16A H16B 109.5 . . ?
H16A C16A H16C 109.5 . . ?
H16B C16A H16C 109.5 . . ?
C15 C16B H16D 109.5 . . ?
C15 C16B H16E 109.5 . . ?
C15 C16B H16F 109.5 . . ?
H16D C16B H16E 109.5 . . ?
H16D C16B H16F 109.5 . . ?
H16E C16B H16F 109.5 . . ?
O4 C17 N2 117.54(17) . . ?
O4 C17 C18 121.77(18) . . ?
N2 C17 C18 120.66(17) . . ?
C17 C18 C19 106.39(17) . . ?
C17 C18 C21 111.44(17) . . ?
C19 C18 C21 108.03(19) . . ?
C20 C18 C17 110.52(18) . . ?
C20 C18 C19 108.86(19) . . ?
C20 C18 C21 111.40(19) . . ?
C18 C19 H19A 109.5 . . ?
C18 C19 H19B 109.5 . . ?
C18 C19 H19C 109.5 . . ?
H19A C19 H19B 109.5 . . ?
H19A C19 H19C 109.5 . . ?
H19B C19 H19C 109.5 . . ?
C18 C20 H20A 109.5 . . ?
C18 C20 H20B 109.5 . . ?
C18 C20 H20C 109.5 . . ?
H20A C20 H20B 109.5 . . ?
H20A C20 H20C 109.5 . . ?
H20B C20 H20C 109.5 . . ?
C18 C21 H21A 109.5 . . ?
C18 C21 H21B 109.5 . . ?
C18 C21 H21C 109.5 . . ?
H21A C21 H21B 109.5 . . ?
H21A C21 H21C 109.5 . . ?
H21B C21 H21C 109.5 . . ?
C12 C22 H22A 109.5 . . ?
C12 C22 H22B 109.5 . . ?
C12 C22 H22C 109.5 . . ?
H22A C22 H22B 109.5 . . ?
H22A C22 H22C 109.5 . . ?
H22B C22 H22C 109.5 . . ?

loop_
_geom_bond_atom_site_label_1
_geom_bond_atom_site_label_2
_geom_bond_distance
_geom_bond_site_symmetry_2
_geom_bond_publ_flag
Cl1 C6 1.7465(19) . ?
S1 C1 1.7454(18) . ?
S1 C14 1.7298(18) . ?
O1 C12 1.375(2) . ?
O1 C13 1.365(2) . ?
O2 C10 1.237(2) . ?
O3 C15 1.212(3) . ?
O4 C17 1.217(2) . ?
N1 C1 1.302(2) . ?
N1 C2 1.390(2) . ?
N2 N3 1.396(2) . ?
N2 C1 1.405(2) . ?
N2 C17 1.395(3) . ?
N3 C15 1.370(3) . ?
N3 H3 0.99(3) . ?
C2 C3 1.429(2) . ?
C2 C14 1.377(2) . ?
C3 C4 1.409(3) . ?
C3 C8 1.427(2) . ?
C4 H4 0.9500 . ?
C4 C5 1.369(3) . ?
C5 H5 0.9500 . ?
C5 C6 1.398(3) . ?
C6 C7 1.372(3) . ?
C7 H7 0.9500 . ?
C7 C8 1.414(2) . ?
C8 C9 1.455(2) . ?
C9 C10 1.477(2) . ?
C9 C13 1.380(3) . ?
C10 C11 1.443(3) . ?
C11 H11 0.9500 . ?
C11 C12 1.335(3) . ?
C12 C22 1.484(3) . ?
C13 C14 1.413(2) . ?
C15 C16A 1.529(4) . ?
C15 C16B 1.529(4) . ?
C16A H16A 0.9800 . ?
C16A H16B 0.9800 . ?
C16A H16C 0.9800 . ?
C16B H16D 0.9800 . ?
C16B H16E 0.9800 . ?
C16B H16F 0.9800 . ?
C17 C18 1.535(2) . ?
C18 C19 1.536(3) . ?
C18 C20 1.533(3) . ?
C18 C21 1.537(3) . ?
C19 H19A 0.9800 . ?
C19 H19B 0.9800 . ?
C19 H19C 0.9800 . ?
C20 H20A 0.9800 . ?
C20 H20B 0.9800 . ?
C20 H20C 0.9800 . ?
C21 H21A 0.9800 . ?
C21 H21B 0.9800 . ?
C21 H21C 0.9800 . ?
C22 H22A 0.9800 . ?
C22 H22B 0.9800 . ?
C22 H22C 0.9800 . ?

loop_
_geom_torsion_atom_site_label_1
_geom_torsion_atom_site_label_2
_geom_torsion_atom_site_label_3
_geom_torsion_atom_site_label_4
_geom_torsion
_geom_torsion_site_symmetry_1
_geom_torsion_site_symmetry_2
_geom_torsion_site_symmetry_3
_geom_torsion_site_symmetry_4
_geom_torsion_publ_flag
Cl1 C6 C7 C8 -179.32(13) . . . . ?
O1 C13 C14 S1 0.3(2) . . . . ?
O1 C13 C14 C2 -179.00(15) . . . . ?
O2 C10 C11 C12 179.04(18) . . . . ?
O4 C17 C18 C19 -5.8(3) . . . . ?
O4 C17 C18 C20 112.2(2) . . . . ?
O4 C17 C18 C21 -123.3(2) . . . . ?
N1 C2 C3 C4 -0.4(3) . . . . ?
N1 C2 C3 C8 179.67(15) . . . . ?
N1 C2 C14 S1 0.2(2) . . . . ?
N1 C2 C14 C13 179.61(15) . . . . ?
N2 N3 C15 O3 -15.7(3) . . . . ?
N2 N3 C15 C16A 173.7(4) . . . . ?
N2 N3 C15 C16B 158.0(4) . . . . ?
N2 C17 C18 C19 172.31(19) . . . . ?
N2 C17 C18 C20 -69.7(3) . . . . ?
N2 C17 C18 C21 54.8(3) . . . . ?
N3 N2 C1 S1 176.29(14) . . . . ?
N3 N2 C1 N1 -5.7(3) . . . . ?
N3 N2 C17 O4 -172.70(18) . . . . ?
N3 N2 C17 C18 9.1(3) . . . . ?
C1 S1 C14 C2 -0.55(14) . . . . ?
C1 S1 C14 C13 -179.95(17) . . . . ?
C1 N1 C2 C3 -179.68(17) . . . . ?
C1 N1 C2 C14 0.5(2) . . . . ?
C1 N2 N3 C15 -73.0(2) . . . . ?
C1 N2 C17 O4 3.0(3) . . . . ?
C1 N2 C17 C18 -175.19(17) . . . . ?
C2 N1 C1 S1 -1.0(2) . . . . ?
C2 N1 C1 N2 -179.02(16) . . . . ?
C2 C3 C4 C5 -179.37(17) . . . . ?
C2 C3 C8 C7 179.61(15) . . . . ?
C2 C3 C8 C9 0.6(2) . . . . ?
C3 C2 C14 S1 -179.67(13) . . . . ?
C3 C2 C14 C13 -0.2(3) . . . . ?
C3 C4 C5 C6 -0.5(3) . . . . ?
C3 C8 C9 C10 -179.36(16) . . . . ?
C3 C8 C9 C13 0.1(2) . . . . ?
C4 C3 C8 C7 -0.3(2) . . . . ?
C4 C3 C8 C9 -179.39(15) . . . . ?
C4 C5 C6 Cl1 179.53(14) . . . . ?
C4 C5 C6 C7 0.2(3) . . . . ?
C5 C6 C7 C8 0.0(3) . . . . ?
C6 C7 C8 C3 0.1(2) . . . . ?
C6 C7 C8 C9 179.11(16) . . . . ?
C7 C8 C9 C10 1.6(3) . . . . ?
C7 C8 C9 C13 -178.89(16) . . . . ?
C8 C3 C4 C5 0.6(3) . . . . ?
C8 C9 C10 O2 1.1(3) . . . . ?
C8 C9 C10 C11 -179.04(16) . . . . ?
C8 C9 C13 O1 179.08(15) . . . . ?
C8 C9 C13 C14 -0.9(2) . . . . ?
C9 C10 C11 C12 -0.8(3) . . . . ?
C9 C13 C14 S1 -179.71(14) . . . . ?
C9 C13 C14 C2 0.9(3) . . . . ?
C10 C9 C13 O1 -1.4(3) . . . . ?
C10 C9 C13 C14 178.64(16) . . . . ?
C10 C11 C12 O1 -0.1(3) . . . . ?
C10 C11 C12 C22 -179.94(18) . . . . ?
C12 O1 C13 C9 0.5(2) . . . . ?
C12 O1 C13 C14 -179.58(15) . . . . ?
C13 O1 C12 C11 0.4(2) . . . . ?
C13 O1 C12 C22 -179.81(15) . . . . ?
C13 C9 C10 O2 -178.34(17) . . . . ?
C13 C9 C10 C11 1.5(2) . . . . ?
C14 S1 C1 N1 0.91(15) . . . . ?
C14 S1 C1 N2 178.94(16) . . . . ?
C14 C2 C3 C4 179.45(17) . . . . ?
C14 C2 C3 C8 -0.5(2) . . . . ?
C17 N2 N3 C15 103.0(2) . . . . ?
C17 N2 C1 S1 0.3(3) . . . . ?
C17 N2 C1 N1 178.30(18) . . . . ?

loop_
_exptl_oxdiff_crystal_face_indexfrac_h
_exptl_oxdiff_crystal_face_indexfrac_k
_exptl_oxdiff_crystal_face_indexfrac_l
_exptl_oxdiff_crystal_face_x
_exptl_oxdiff_crystal_face_y
_exptl_oxdiff_crystal_face_z
-21.2300 1.1799 0.1642 -0.1657 -0.7026 -0.6920
20.8830 -1.7135 0.0010 0.1524 0.6476 0.7466
2.6442 6.8864 -2.0870 0.1555 0.6410 -0.7516
-16.1430 -0.1218 -5.6689 0.5204 -0.6740 -0.5244
0.0669 -6.6606 -3.2100 0.4373 -0.5721 0.6938
15.9902 -3.4511 3.8814 -0.2798 0.3593 0.8903
15.6549 0.7878 5.8225 -0.5488 0.7114 0.4390
0.0875 6.6456 3.2563 -0.4412 0.5772 -0.6871
-5.1020 -1.2362 -8.4936 0.9124 -0.3762 -0.1614
-7.1639 5.8298 4.3380 -0.5942 0.2478 -0.7652
3.6448 1.9802 8.4262 -0.9237 0.3813 0.0372
9.9272 -1.9508 -7.7394 0.9330 0.1395 0.3319
1.3050 2.1288 -8.5647 0.9166 0.1391 -0.3748
8.1337 -5.1833 5.0024 -0.4289 -0.0672 0.9008
-8.1862 0.9897 8.3406 -0.9754 -0.1464 -0.1651
18.8473 0.1786 -4.6455 0.6230 0.6798 0.3871
-17.8239 -1.1513 5.1164 -0.6555 -0.7159 -0.2405

loop_
_smtbx_masks_void_nr
_smtbx_masks_void_average_x
_smtbx_masks_void_average_y
_smtbx_masks_void_average_z
_smtbx_masks_void_volume
_smtbx_masks_void_count_electrons
_smtbx_masks_void_content
1 0.166 0.000 -0.019 266.3 85.7 ?
2 0.334 0.500 -0.359 266.3 87.0 ?
3 0.666 0.500 0.702 266.3 85.7 ?
4 0.834 0.000 0.159 266.3 87.0 ?
